data_2016665
loop_
_publ_author_name
'Yakubovich, Olga V.'
'Steele, Ian M.'
'Dimitrova, Olga V.'

_publ_section_title
;
 A new type of mixed anionic framework in microporous rubidium copper
 vanadyl(V) phosphate, Rb~2~Cu(VO~2~)~2~(PO~4~)~2~
;
_journal_coeditor_code FA3147
_journal_issue 7
_journal_name_full 'Acta Crystallographica Section C'
_journal_page_first i62
_journal_page_last i65
_journal_paper_doi 10.1107/S0108270108016454
_journal_volume 64
_journal_year 2008
_chemical_formula_iupac 'Rb2 Cu (V O2)2 (P O4)2'
_chemical_formula_moiety 'Cu O12 P2 V2 , 2Rb'
_chemical_formula_sum 'Cu O12 P2 Rb2 V2'
_chemical_formula_weight 590.31
_chemical_name_common 'vanadyl phosphate'
_chemical_name_systematic
;
dirubidium copper bis[vanadylV)] bis(phosphate)
;
_space_group_IT_number 14
_symmetry_cell_setting monoclinic
_symmetry_space_group_name_Hall '-P 2ybc'
_symmetry_space_group_name_H-M 'P 1 21/c 1'
_atom_sites_solution_primary direct
_atom_sites_solution_secondary difmap
_audit_creation_method SHELXL97
_cell_angle_alpha 90.00
_cell_angle_beta 93.535(3)
_cell_angle_gamma 90.00
_cell_formula_units_Z 2
_cell_length_a 4.9292(9)
_cell_length_b 11.471(2)
_cell_length_c 9.4810(17)
_cell_measurement_reflns_used 1024
_cell_measurement_temperature 100(2)
_cell_measurement_theta_max 28.3
_cell_measurement_theta_min 2.8
_cell_volume 535.06(17)
_computing_cell_refinement 'SAINT (Bruker, 2002)'
_computing_data_collection 'SMART (Bruker, 2001)'
_computing_data_reduction 'SAINT (Bruker, 2002)'
_computing_molecular_graphics 'DIAMOND (Brandenburg, 2006)'
_computing_publication_material 'publCIF (Westrip, 2008)'
_computing_structure_refinement 'SHELXL97 (Sheldrick, 2008)'
_computing_structure_solution 'SHELXS97 (Sheldrick, 2008)'
_diffrn_ambient_temperature 100(2)
_diffrn_detector_area_resol_mean 8.33
_diffrn_measured_fraction_theta_full 0.964
_diffrn_measured_fraction_theta_max 0.964
_diffrn_measurement_device_type 'Bruker SMART CCD'
_diffrn_measurement_method \w
_diffrn_radiation_monochromator graphite
_diffrn_radiation_source 'fine-focus sealed tube'
_diffrn_radiation_type MoK\a
_diffrn_radiation_wavelength 0.71073
_diffrn_reflns_av_R_equivalents 0.0284
_diffrn_reflns_av_sigmaI/netI 0.0222
_diffrn_reflns_limit_h_max 6
_diffrn_reflns_limit_h_min -6
_diffrn_reflns_limit_k_max 15
_diffrn_reflns_limit_k_min -15
_diffrn_reflns_limit_l_max 12
_diffrn_reflns_limit_l_min -12
_diffrn_reflns_number 6107
_diffrn_reflns_theta_full 28.32
_diffrn_reflns_theta_max 28.32
_diffrn_reflns_theta_min 2.79
_exptl_absorpt_coefficient_mu 13.079
_exptl_absorpt_correction_T_max 0.600
_exptl_absorpt_correction_T_min 0.285
_exptl_absorpt_correction_type multi-scan
_exptl_absorpt_process_details '(SADABS; Bruker, 2000)'
_exptl_crystal_colour 'light blue'
_exptl_crystal_density_diffrn 3.664
_exptl_crystal_density_method 'not measured'
_exptl_crystal_description plate
_exptl_crystal_F_000 550
_exptl_crystal_size_max 0.20
_exptl_crystal_size_mid 0.08
_exptl_crystal_size_min 0.04
_refine_diff_density_max 0.515
_refine_diff_density_min -0.508
_refine_ls_extinction_coef 0.0131(7)
_refine_ls_extinction_expression Fc^*^=kFc[1+0.001xFc^2^\l^3^/sin(2\q)]^-1/4^
_refine_ls_extinction_method 'SHELXL97 (Sheldrick, 2008)'
_refine_ls_goodness_of_fit_ref 1.136
_refine_ls_matrix_type full
_refine_ls_number_parameters 89
_refine_ls_number_reflns 1290
_refine_ls_number_restraints 0
_refine_ls_restrained_S_all 1.136
_refine_ls_R_factor_all 0.0203
_refine_ls_R_factor_gt 0.0189
_refine_ls_shift/su_max 0.000
_refine_ls_shift/su_mean 0.000
_refine_ls_structure_factor_coef Fsqd
_refine_ls_weighting_details 'calc w = 1/[\s^2^(Fo^2^)+(0.0250P)^2^] where P=(Fo^2^+2Fc^2^)/3'
_refine_ls_weighting_scheme calc
_refine_ls_wR_factor_gt 0.0475
_refine_ls_wR_factor_ref 0.0479
_reflns_number_gt 1221
_reflns_number_total 1290
_reflns_threshold_expression I>2\s(I)
_cod_data_source_file fa3147.cif
_cod_data_source_block I
_cod_original_cell_volume 535.04(17)
_cod_original_sg_symbol_H-M 'P 21/c'
_cod_database_code 2016665
_cod_database_fobs_code 2016665

loop_
_symmetry_equiv_pos_as_xyz
'x, y, z'
'-x, y+1/2, -z+1/2'
'-x, -y, -z'
'x, -y-1/2, z-1/2'

loop_
_atom_site_type_symbol
_atom_site_label
_atom_site_fract_x
_atom_site_fract_y
_atom_site_fract_z
_atom_site_U_iso_or_equiv
_atom_site_adp_type
_atom_site_calc_flag
_atom_site_refinement_flags
_atom_site_occupancy
Rb Rb1 0.44273(5) 0.36203(2) 0.10575(3) 0.00953(10) Uani d . 1
V V1 0.05514(8) 0.61258(4) 0.25006(4) 0.00535(11) Uani d . 1
P P1 -0.00751(13) 0.36132(5) 0.41537(7) 0.00511(15) Uani d . 1
Cu Cu1 0.5000 0.5000 0.5000 0.00542(12) Uani d S 1
O O5 0.0766(3) 0.32860(15) 0.56944(18) 0.0080(4) Uani d . 1
O O1 0.3710(4) 0.62618(15) 0.2144(2) 0.0118(4) Uani d . 1
O O4 -0.3098(3) 0.38822(15) 0.39457(19) 0.0075(4) Uani d . 1
O O3 -0.0963(3) 0.52780(16) 0.13335(19) 0.0102(4) Uani d . 1
O O6 0.0735(3) 0.26407(15) 0.31708(18) 0.0073(4) Uani d . 1
O O2 0.1658(3) 0.47068(15) 0.37944(18) 0.0057(3) Uani d . 1

loop_
_atom_site_aniso_label
_atom_site_aniso_U_11
_atom_site_aniso_U_22
_atom_site_aniso_U_33
_atom_site_aniso_U_12
_atom_site_aniso_U_13
_atom_site_aniso_U_23
Rb1 0.01080(14) 0.00900(15) 0.00870(15) -0.00279(9) -0.00024(9) 0.00037(9)
V1 0.0063(2) 0.0049(2) 0.0049(2) 0.00019(15) 0.00096(15) 0.00022(15)
P1 0.0059(3) 0.0042(3) 0.0053(3) 0.0004(2) 0.0007(2) -0.0006(2)
Cu1 0.0053(2) 0.0054(2) 0.0056(2) 0.00051(15) 0.00021(15) -0.00141(16)
O5 0.0106(9) 0.0081(9) 0.0053(9) 0.0022(7) 0.0012(7) 0.0006(7)
O1 0.0096(9) 0.0095(9) 0.0165(10) 0.0011(7) 0.0034(8) 0.0043(8)
O4 0.0060(8) 0.0083(8) 0.0083(9) 0.0006(7) 0.0012(7) -0.0022(7)
O3 0.0144(9) 0.0091(9) 0.0071(9) -0.0003(7) -0.0001(7) -0.0001(7)
O6 0.0091(8) 0.0062(9) 0.0069(9) -0.0006(7) 0.0015(6) -0.0027(7)
O2 0.0057(8) 0.0043(8) 0.0070(9) -0.0006(7) -0.0011(6) 0.0004(7)

loop_
_atom_type_symbol
_atom_type_description
_atom_type_scat_dispersion_real
_atom_type_scat_dispersion_imag
_atom_type_scat_source
O O 0.0106 0.0060 'International Tables Vol C Tables 4.2.6.8 and 6.1.1.4'
P P 0.1023 0.0942 'International Tables Vol C Tables 4.2.6.8 and 6.1.1.4'
V V 0.3005 0.5294 'International Tables Vol C Tables 4.2.6.8 and 6.1.1.4'
Rb Rb -0.9393 2.9676 'International Tables Vol C Tables 4.2.6.8 and 6.1.1.4'
Cu Cu 0.3201 1.2651 'International Tables Vol C Tables 4.2.6.8 and 6.1.1.4'

loop_
_geom_angle_atom_site_label_1
_geom_angle_atom_site_label_2
_geom_angle_atom_site_label_3
_geom_angle_site_symmetry_1
_geom_angle_site_symmetry_3
_geom_angle
_geom_angle_publ_flag
O5 Rb1 O4 4_565 1_655 114.50(5) n
O5 Rb1 O3 4_565 1_655 169.22(5) n
O4 Rb1 O3 1_655 1_655 65.21(5) n
O5 Rb1 O6 4_565 . 52.21(5) n
O4 Rb1 O6 1_655 . 69.60(5) n
O3 Rb1 O6 1_655 . 132.35(5) n
O5 Rb1 O3 4_565 3_565 84.60(5) n
O4 Rb1 O3 1_655 3_565 146.70(5) n
O3 Rb1 O3 1_655 3_565 101.08(4) n
O6 Rb1 O3 . 3_565 108.56(5) n
O5 Rb1 O1 4_565 . 132.82(5) n
O4 Rb1 O1 1_655 . 69.79(5) n
O3 Rb1 O1 1_655 . 57.83(5) n
O6 Rb1 O1 . . 93.18(5) n
O3 Rb1 O1 3_565 . 77.25(5) n
O5 Rb1 O1 4_565 3_665 97.68(5) n
O4 Rb1 O1 1_655 3_665 138.15(5) n
O3 Rb1 O1 1_655 3_665 78.17(5) n
O6 Rb1 O1 . 3_665 149.47(5) n
O3 Rb1 O1 3_565 3_665 57.22(5) n
O1 Rb1 O1 . 3_665 107.70(4) n
O5 Rb1 O2 4_565 . 95.55(5) n
O4 Rb1 O2 1_655 . 52.35(4) n
O3 Rb1 O2 1_655 . 92.35(5) n
O6 Rb1 O2 . . 46.43(5) n
O3 Rb1 O2 3_565 . 101.08(5) n
O1 Rb1 O2 . . 47.63(4) n
O1 Rb1 O2 3_665 . 153.07(4) n
O5 Rb1 O3 4_565 . 86.81(5) n
O4 Rb1 O3 1_655 . 99.06(5) n
O3 Rb1 O3 1_655 . 103.93(6) n
O6 Rb1 O3 . . 68.78(5) n
O3 Rb1 O3 3_565 . 52.97(6) n
O1 Rb1 O3 . . 47.71(5) n
O1 Rb1 O3 3_665 . 109.18(5) n
O2 Rb1 O3 . . 48.30(4) n
O5 Rb1 O1 4_565 2_645 65.55(5) n
O4 Rb1 O1 1_655 2_645 61.09(5) n
O3 Rb1 O1 1_655 2_645 107.06(5) n
O6 Rb1 O1 . 2_645 60.63(5) n
O3 Rb1 O1 3_565 2_645 148.80(5) n
O1 Rb1 O1 . 2_645 129.623(17) n
O1 Rb1 O1 3_665 2_645 115.74(4) n
O2 Rb1 O1 . 2_645 91.09(4) n
O3 Rb1 O1 . 2_645 129.29(5) n
O5 Rb1 O6 4_565 4_565 44.98(4) n
O4 Rb1 O6 1_655 4_565 159.09(4) n
O3 Rb1 O6 1_655 4_565 133.84(4) n
O6 Rb1 O6 . 4_565 93.42(4) n
O3 Rb1 O6 3_565 4_565 49.16(5) n
O1 Rb1 O6 . 4_565 125.10(4) n
O1 Rb1 O6 3_665 4_565 56.43(4) n
O2 Rb1 O6 . 4_565 123.90(4) n
O3 Rb1 O6 . 4_565 85.27(4) n
O1 Rb1 O6 2_645 4_565 100.36(4) n
O3 V1 O1 . . 108.86(10) y
O3 V1 O6 . 2 100.69(8) y
O1 V1 O6 . 2 98.27(8) y
O3 V1 O5 . 3_566 129.13(8) y
O1 V1 O5 . 3_566 121.09(9) y
O6 V1 O5 2 3_566 82.01(7) y
O3 V1 O2 . . 91.49(8) y
O1 V1 O2 . . 88.75(8) y
O6 V1 O2 2 . 163.05(7) y
O5 V1 O2 3_566 . 81.15(7) y
O4 P1 O6 . . 111.15(10) y
O4 P1 O5 . . 112.10(10) y
O6 P1 O5 . . 109.67(10) y
O4 P1 O2 . . 110.60(9) y
O6 P1 O2 . . 106.64(10) y
O5 P1 O2 . . 106.43(10) y
O4 Cu1 O2 3_566 3_666 90.10(7) n
O4 Cu1 O2 1_655 3_666 89.90(7) n
O4 Cu1 O2 3_566 . 89.90(7) y
O4 Cu1 O2 1_655 . 90.10(7) y
P1 O5 V1 . 3_566 130.65(10) y
P1 O5 Rb1 . 4_566 115.72(9) n
V1 O5 Rb1 3_566 4_566 113.33(7) n
V1 O1 Rb1 . . 95.84(7) n
V1 O1 Rb1 . 3_665 122.20(9) n
Rb1 O1 Rb1 . 3_665 72.30(4) n
V1 O1 Rb1 . 2_655 102.21(8) n
Rb1 O1 Rb1 . 2_655 154.53(6) n
Rb1 O1 Rb1 3_665 2_655 111.44(5) n
P1 O4 Cu1 . 1_455 125.25(10) y
P1 O4 Rb1 . 1_455 116.48(9) n
Cu1 O4 Rb1 1_455 1_455 111.54(7) n
V1 O3 Rb1 . 1_455 139.84(9) n
V1 O3 Rb1 . 3_565 118.39(9) n
Rb1 O3 Rb1 1_455 3_565 78.92(4) n
V1 O3 Rb1 . . 93.48(7) n
Rb1 O3 Rb1 1_455 . 103.93(6) n
Rb1 O3 Rb1 3_565 . 127.03(6) n
P1 O6 V1 . 2_545 139.73(11) y
P1 O6 Rb1 . . 109.05(9) n
V1 O6 Rb1 2_545 . 108.34(7) n
P1 O6 Rb1 . 4_566 88.14(7) n
V1 O6 Rb1 2_545 4_566 91.72(6) n
Rb1 O6 Rb1 . 4_566 111.60(5) n
P1 O2 Cu1 . . 117.19(10) y
P1 O2 V1 . . 128.68(10) y
Cu1 O2 V1 . . 112.65(8) n
P1 O2 Rb1 . . 97.35(8) n
Cu1 O2 Rb1 . . 98.67(6) n
V1 O2 Rb1 . . 86.41(6) n

loop_
_geom_bond_atom_site_label_1
_geom_bond_atom_site_label_2
_geom_bond_site_symmetry_2
_geom_bond_distance
_geom_bond_publ_flag
Rb1 O5 4_565 2.8427(18) y
Rb1 O4 1_655 2.9436(18) y
Rb1 O3 1_655 2.9619(18) y
Rb1 O6 . 3.0066(17) y
Rb1 O3 3_565 3.0288(18) y
Rb1 O1 . 3.2266(19) y
Rb1 O1 3_665 3.228(2) y
Rb1 O2 . 3.2537(17) y
Rb1 O3 . 3.2910(18) y
Rb1 O1 2_645 3.2981(19) y
Rb1 O6 4_565 3.5044(17) n
V1 O3 . 1.6204(18) y
V1 O1 . 1.6209(19) y
V1 O6 2 1.9435(17) y
V1 O5 3_566 1.9855(18) y
V1 O2 . 2.0901(17) y
P1 O4 . 1.5225(18) y
P1 O6 . 1.5225(17) y
P1 O5 . 1.5401(18) y
P1 O2 . 1.5670(18) y
Cu1 O4 3_566 1.9072(17) n
Cu1 O4 1_655 1.9072(17) y
Cu1 O2 3_666 1.9752(16) n
Cu1 O2 . 1.9752(16) y
O5 V1 3_566 1.9855(18) n
O5 Rb1 4_566 2.8427(17) n
O1 Rb1 3_665 3.228(2) n
O1 Rb1 2_655 3.2981(19) n
O4 Cu1 1_455 1.9072(17) n
O4 Rb1 1_455 2.9436(18) n
O3 Rb1 1_455 2.9619(18) n
O3 Rb1 3_565 3.0288(18) n
O6 V1 2_545 1.9435(17) n
O6 Rb1 4_566 3.5044(17) n
